data_1569085
loop_
_publ_author_name
'Hussain, Wajid'
'Khan, Maroof Ahmad'
'Li, Zhongkui'
'Iqbal, Muhammad Javed'
'Ilyas, Mubashar'
'Li, Hui'

_publ_section_title
;
 The Electronic Properties of Cadmium Naphthalene Diimide Coordination
 Complex
;
_journal_issue 9
_journal_name_full Molecules
_journal_page_first 3709
_journal_paper_doi 10.3390/molecules28093709
_journal_volume 28
_journal_year 2023
_chemical_absolute_configuration unk
_chemical_formula_moiety 'C40 H30 Cd N4 O18, O'
_chemical_formula_sum 'C40 H30 Cd N4 O19'
_chemical_formula_weight 983.08
_chemical_name_systematic ndi-cd-water
_space_group_crystal_system orthorhombic
_space_group_IT_number 18
_space_group_name_Hall 'P 2 2ab'
_space_group_name_H-M_alt 'P 21 21 2'
_atom_sites_solution_hydrogens mixed
_audit_creation_date 2023-04-02
_audit_creation_method
;
Olex2 1.5
(compiled 2022.04.07 svn.rca3783a0 for OlexSys, GUI svn.r6498)
;
_cell_angle_alpha 90
_cell_angle_beta 90
_cell_angle_gamma 90
_cell_formula_units_Z 2
_cell_length_a 24.891(2)
_cell_length_b 7.3061(7)
_cell_length_c 11.7772(11)
_cell_measurement_reflns_used 9891
_cell_measurement_temperature 296.15
_cell_measurement_theta_max 25.380
_cell_measurement_theta_min 2.381
_cell_volume 2141.8(3)
_computing_cell_refinement 'SAINT v8.34A (Bruker, 2013)'
_computing_data_reduction 'SAINT v8.34A (Bruker, 2013)'
_computing_molecular_graphics 'Olex2 1.5 (Dolomanov et al., 2009)'
_computing_publication_material 'Olex2 1.5 (Dolomanov et al., 2009)'
_computing_structure_refinement 'SHELXL 2018/3 (Sheldrick, 2015)'
_computing_structure_solution 'olex2.solve 1.3 (Bourhis et al., 2015)'
_diffrn_ambient_temperature 296.15
_diffrn_measured_fraction_theta_full 0.999
_diffrn_measured_fraction_theta_max 0.998
_diffrn_measurement_device_type 'Bruker APEX-II CCD'
_diffrn_measurement_method '\f and \w scans'
_diffrn_radiation_type MoK\a
_diffrn_radiation_wavelength 0.71073
_diffrn_reflns_av_R_equivalents 0.0251
_diffrn_reflns_av_unetI/netI 0.0206
_diffrn_reflns_Laue_measured_fraction_full 0.999
_diffrn_reflns_Laue_measured_fraction_max 0.998
_diffrn_reflns_limit_h_max 30
_diffrn_reflns_limit_h_min -29
_diffrn_reflns_limit_k_max 8
_diffrn_reflns_limit_k_min -8
_diffrn_reflns_limit_l_max 14
_diffrn_reflns_limit_l_min -14
_diffrn_reflns_number 21339
_diffrn_reflns_point_group_measured_fraction_full 0.999
_diffrn_reflns_point_group_measured_fraction_max 0.998
_diffrn_reflns_theta_full 25.242
_diffrn_reflns_theta_max 25.380
_diffrn_reflns_theta_min 1.729
_exptl_absorpt_coefficient_mu 0.593
_exptl_absorpt_correction_T_max 0.7452
_exptl_absorpt_correction_T_min 0.6331
_exptl_absorpt_correction_type multi-scan
_exptl_crystal_colour 'clear orangish orange'
_exptl_crystal_colour_lustre clear
_exptl_crystal_colour_modifier orangish
_exptl_crystal_colour_primary orange
_exptl_crystal_density_diffrn 1.524
_exptl_crystal_description block
_exptl_crystal_F_000 996
_exptl_crystal_size_max 0.25
_exptl_crystal_size_mid 0.23
_exptl_crystal_size_min 0.2
_refine_diff_density_max 0.880
_refine_diff_density_min -0.424
_refine_diff_density_rms 0.056
_refine_ls_abs_structure_details
;
 Flack x determined using 1534 quotients [(I+)-(I-)]/[(I+)+(I-)]
 (Parsons, Flack and Wagner, Acta Cryst. B69 (2013) 249-259).
;
_refine_ls_abs_structure_Flack -0.013(7)
_refine_ls_extinction_method none
_refine_ls_goodness_of_fit_ref 1.027
_refine_ls_hydrogen_treatment constr
_refine_ls_matrix_type full
_refine_ls_number_parameters 304
_refine_ls_number_reflns 3935
_refine_ls_number_restraints 0
_refine_ls_restrained_S_all 1.027
_refine_ls_R_factor_all 0.0326
_refine_ls_R_factor_gt 0.0305
_refine_ls_shift/su_max 0.000
_refine_ls_shift/su_mean 0.000
_refine_ls_structure_factor_coef Fsqd
_refine_ls_weighting_details 'w=1/[\s^2^(Fo^2^)+(0.0462P)^2^+1.4030P] where P=(Fo^2^+2Fc^2^)/3'
_refine_ls_weighting_scheme calc
_refine_ls_wR_factor_gt 0.0803
_refine_ls_wR_factor_ref 0.0822
_reflns_Friedel_coverage 0.728
_reflns_Friedel_fraction_full 1.000
_reflns_Friedel_fraction_max 0.999
_reflns_number_gt 3748
_reflns_number_total 3935
_reflns_threshold_expression 'I > 2\s(I)'
_cod_data_source_file 1_a.cif
_cod_data_source_block 1_a
_cod_original_cell_volume 2141.7(3)
_cod_database_code 1569085
_shelx_shelxl_version_number 2018/3
_shelx_space_group_comment
;
The symmetry employed for this shelxl refinement is uniquely defined
by the following loop, which should always be used as a source of
symmetry information in preference to the above space-group names.
They are only intended as comments.
;
_shelx_estimated_absorpt_t_max 0.891
_shelx_estimated_absorpt_t_min 0.866
_olex2_refinement_description
;
1. Others
 Fixed Sof: O2(0.5) H2A(0.5) H2B(0.5) O5(0.5) H5A(0.5) H5B(0.5)
2.a Rotating group:
 O2(H2A,H2B), O5(H5A,H5B)
2.b Ternary CH refined with riding coordinates:
 C8(H8), C2(H2)
2.c Aromatic/amide H refined with riding coordinates:
 C6(H6), C21(H21), C7(H7), C19(H19)
2.d Idealised Me refined as rotating group:
 C17(H17A,H17B,H17C), C9(H9A,H9B,H9C)
2.e Idealised tetrahedral OH refined as rotating group:
 O1(H1)
;
_smtbx_masks_special_details
;
A solvent mask was calculated and 64 electrons were 
found in a volume of 276\%A^3^ in 1 void per unit cell. 
This is consistent with the presence of 
3.2[H2O] per Asymmetric Unit 
which account for 64 electrons 
per unit cell.
;
_smtbx_masks_void_probe_radius 1.2
_smtbx_masks_void_truncation_radius 1.2
_olex2_submission_special_instructions 'No special instructions were received'

loop_
_space_group_symop_operation_xyz
'x, y, z'
'-x, -y, z'
'-x+1/2, y+1/2, -z'
'x+1/2, -y+1/2, -z'

loop_
_atom_site_label
_atom_site_type_symbol
_atom_site_fract_x
_atom_site_fract_y
_atom_site_fract_z
_atom_site_U_iso_or_equiv
_atom_site_adp_type
_atom_site_occupancy
_atom_site_site_symmetry_order
_atom_site_calc_flag
_atom_site_refinement_flags_posn
_atom_site_refinement_flags_adp
_atom_site_refinement_flags_occupancy
_atom_site_disorder_assembly
_atom_site_disorder_group
Cd1 Cd 0.500000 0.000000 0.11587(3) 0.04349(15) Uani 1 2 d S T P . .
O1 O 0.13697(11) 0.7622(4) 0.6736(2) 0.0383(7) Uani 1 1 d . . . . .
H1 H 0.122949 0.720769 0.731106 0.058 Uiso 1 1 calc R U . . .
O4 O 0.40626(11) 0.1150(4) 0.1493(2) 0.0376(7) Uani 1 1 d . . . . .
O6 O 0.22561(13) 1.0629(4) 0.4546(3) 0.0388(7) Uani 1 1 d . . . . .
O8 O 0.38899(14) 0.5282(4) 0.0934(3) 0.0532(8) Uani 1 1 d . . . . .
O10 O 0.09978(14) 0.6138(5) 0.4520(3) 0.0538(9) Uani 1 1 d . . . . .
N1 N 0.16194(14) 0.8397(5) 0.4516(3) 0.0338(7) Uani 1 1 d . . . . .
O12 O 0.25283(16) 0.1191(4) 0.0540(3) 0.0547(9) Uani 1 1 d . . . . .
O3 O 0.05749(13) 0.9005(5) 0.6542(3) 0.0575(9) Uani 1 1 d . . . . .
N2 N 0.32074(16) 0.3256(5) 0.0723(3) 0.0380(8) Uani 1 1 d . . . . .
C1 C 0.24615(16) 0.8007(5) 0.3454(3) 0.0294(8) Uani 1 1 d . . . . .
C4 C 0.22715(17) 0.6297(5) 0.3053(3) 0.0312(8) Uani 1 1 d . . . . .
O7 O 0.4398(2) 0.0871(6) -0.0193(3) 0.0765(13) Uani 1 1 d . . . . .
C6 C 0.29547(17) 0.8644(5) 0.3115(3) 0.0334(9) Uani 1 1 d . . . . .
H6 H 0.307973 0.976099 0.338612 0.040 Uiso 1 1 calc R U . . .
C8 C 0.12403(17) 0.9583(6) 0.5140(4) 0.0401(10) Uani 1 1 d . . . . .
H8 H 0.144323 1.066083 0.538764 0.048 Uiso 1 1 calc R U . . .
C10 C 0.26962(19) 0.2595(5) 0.0985(4) 0.0404(10) Uani 1 1 d . . . . .
C12 C 0.23812(18) 0.3634(5) 0.1821(3) 0.0368(9) Uani 1 1 d . . . . .
C14 C 0.40349(19) 0.1391(6) 0.0446(3) 0.0385(10) Uani 1 1 d . . . . .
C16 C 0.25836(16) 0.5287(5) 0.2276(3) 0.0324(9) Uani 1 1 d . . . . .
C18 C 0.21242(18) 0.9118(6) 0.4212(3) 0.0312(9) Uani 1 1 d . . . . .
C20 C 0.10246(17) 0.8670(6) 0.6201(4) 0.0405(9) Uani 1 1 d . . . . .
C5 C 0.17655(18) 0.5611(5) 0.3390(4) 0.0380(9) Uani 1 1 d . . . . .
C11 C 0.34262(17) 0.4864(6) 0.1173(3) 0.0393(9) Uani 1 1 d . . . . .
C21 C 0.32725(18) 0.7614(6) 0.2360(3) 0.0351(9) Uani 1 1 d . . . . .
H21 H 0.360629 0.805595 0.213495 0.042 Uiso 1 1 calc R U . . .
C13 C 0.14303(19) 0.6669(6) 0.4182(4) 0.0380(10) Uani 1 1 d . . . . .
C7 C 0.1881(2) 0.3032(6) 0.2135(4) 0.0501(12) Uani 1 1 d . . . . .
H7 H 0.174269 0.196475 0.181946 0.060 Uiso 1 1 calc R U . . .
C15 C 0.30930(18) 0.5964(5) 0.1954(3) 0.0330(9) Uani 1 1 d . . . . .
C2 C 0.3534(2) 0.2211(6) -0.0101(4) 0.0462(12) Uani 1 1 d . . . . .
H2 H 0.331172 0.117013 -0.033505 0.055 Uiso 1 1 calc R U . . .
C17 C 0.3647(3) 0.3294(7) -0.1172(4) 0.0612(16) Uani 1 1 d . . . . .
H17A H 0.331427 0.371203 -0.149249 0.092 Uiso 1 1 calc R U . . .
H17B H 0.382927 0.252786 -0.171041 0.092 Uiso 1 1 calc R U . . .
H17C H 0.386896 0.432830 -0.099117 0.092 Uiso 1 1 calc R U . . .
C9 C 0.0794(2) 1.0264(8) 0.4385(5) 0.0592(14) Uani 1 1 d . . . . .
H9A H 0.094314 1.073761 0.369379 0.089 Uiso 1 1 calc R U . . .
H9B H 0.059946 1.121592 0.476907 0.089 Uiso 1 1 calc R U . . .
H9C H 0.055422 0.927229 0.421330 0.089 Uiso 1 1 calc R U . . .
C19 C 0.1576(2) 0.4015(6) 0.2930(5) 0.0500(12) Uani 1 1 d . . . . .
H19 H 0.124049 0.357726 0.314728 0.060 Uiso 1 1 calc R U . . .
O2 O 0.4745(2) -0.2527(9) 0.1944(6) 0.0464(16) Uani 0.5 1 d . . P A -1
H2A H 0.457778 -0.384298 0.191388 0.070 Uiso 0.5 1 d R U P A -1
H2B H 0.489967 -0.309301 0.268304 0.070 Uiso 0.5 1 d R U P A -1
O5 O 0.4869(3) -0.1662(12) 0.2803(7) 0.065(2) Uani 0.5 1 d . . P A 1
H5A H 0.513350 -0.235531 0.294881 0.098 Uiso 0.5 1 d R U P A 1
H5B H 0.455872 -0.252676 0.252137 0.098 Uiso 0.5 1 d R U P A 1
O9 O 0.500000 0.000000 0.3899(14) 0.41(2) Uani 1 2 d S T P . .

loop_
_atom_site_aniso_label
_atom_site_aniso_U_11
_atom_site_aniso_U_22
_atom_site_aniso_U_33
_atom_site_aniso_U_23
_atom_site_aniso_U_13
_atom_site_aniso_U_12
Cd1 0.0279(2) 0.0624(3) 0.0402(2) 0.000 0.000 -0.0138(2)
O1 0.0346(15) 0.0489(18) 0.0315(15) 0.0024(13) 0.0002(12) 0.0135(13)
O4 0.0325(14) 0.0478(17) 0.0325(14) 0.0016(13) -0.0042(11) -0.0083(12)
O6 0.0459(17) 0.0324(16) 0.0381(16) -0.0082(12) 0.0014(14) -0.0049(13)
O8 0.072(2) 0.0427(19) 0.0450(17) -0.0122(15) 0.0214(15) -0.0140(17)
O10 0.054(2) 0.052(2) 0.055(2) 0.0011(16) 0.0121(17) -0.0190(17)
N1 0.0393(19) 0.0331(18) 0.0289(17) 0.0030(13) -0.0006(14) -0.0036(14)
O12 0.073(2) 0.0342(16) 0.057(2) -0.0176(15) -0.0198(18) -0.0028(17)
O3 0.0422(17) 0.075(2) 0.055(2) 0.0167(19) 0.0087(16) 0.0281(17)
N2 0.057(2) 0.0278(18) 0.0290(17) -0.0082(14) -0.0118(15) 0.0053(16)
C1 0.041(2) 0.0247(17) 0.0225(17) 0.0044(14) -0.0048(16) -0.0037(16)
C4 0.043(2) 0.0234(17) 0.0269(18) 0.0048(14) -0.0052(16) -0.0075(17)
O7 0.104(3) 0.092(3) 0.0344(18) -0.0042(19) 0.002(2) 0.054(3)
C6 0.046(2) 0.0232(18) 0.031(2) -0.0035(15) -0.0028(17) -0.0110(16)
C8 0.040(2) 0.040(3) 0.040(2) 0.0045(18) 0.0009(17) 0.0019(18)
C10 0.057(3) 0.0255(19) 0.039(2) -0.0036(17) -0.021(2) -0.0004(18)
C12 0.054(3) 0.0217(18) 0.034(2) -0.0012(16) -0.0112(19) -0.0048(18)
C14 0.057(3) 0.030(2) 0.029(2) -0.0049(16) -0.0061(19) 0.0016(19)
C16 0.048(2) 0.024(2) 0.0252(16) 0.0016(16) -0.0087(15) -0.0053(18)
C18 0.041(2) 0.029(2) 0.0235(19) 0.0044(16) -0.0044(16) -0.0060(17)
C20 0.041(2) 0.045(2) 0.036(2) 0.004(2) 0.0001(19) 0.0091(18)
C5 0.048(2) 0.030(2) 0.036(2) 0.0053(16) -0.0044(19) -0.0093(17)
C11 0.060(2) 0.0313(19) 0.0263(16) 0.000(2) -0.0019(17) -0.002(2)
C21 0.046(2) 0.029(2) 0.030(2) 0.0002(16) 0.0006(18) -0.0076(18)
C13 0.046(2) 0.031(2) 0.037(2) 0.0064(17) -0.0023(18) -0.0098(19)
C7 0.064(3) 0.027(2) 0.059(3) -0.008(2) -0.011(2) -0.015(2)
C15 0.051(2) 0.0236(18) 0.0245(18) -0.0008(16) -0.0050(17) -0.0046(17)
C2 0.071(3) 0.035(2) 0.032(2) -0.0111(18) -0.015(2) 0.012(2)
C17 0.106(4) 0.052(3) 0.026(2) -0.009(2) -0.016(3) 0.034(3)
C9 0.051(3) 0.062(4) 0.064(3) 0.034(3) -0.004(2) 0.006(3)
C19 0.053(3) 0.032(2) 0.065(3) -0.002(2) -0.002(2) -0.016(2)
O2 0.035(3) 0.052(4) 0.052(4) 0.024(3) -0.017(3) -0.019(3)
O5 0.047(5) 0.070(5) 0.079(5) 0.038(4) 0.008(4) 0.013(4)
O9 0.54(5) 0.56(5) 0.139(13) 0.000 0.000 0.28(4)

loop_
_atom_type_symbol
_atom_type_description
_atom_type_scat_dispersion_real
_atom_type_scat_dispersion_imag
_atom_type_scat_source
C C 0.0033 0.0016 'International Tables Vol C Tables 4.2.6.8 and 6.1.1.4'
H H 0.0000 0.0000 'International Tables Vol C Tables 4.2.6.8 and 6.1.1.4'
Cd Cd -0.8075 1.2024 'International Tables Vol C Tables 4.2.6.8 and 6.1.1.4'
N N 0.0061 0.0033 'International Tables Vol C Tables 4.2.6.8 and 6.1.1.4'
O O 0.0106 0.0060 'International Tables Vol C Tables 4.2.6.8 and 6.1.1.4'

loop_
_geom_angle_atom_site_label_1
_geom_angle_atom_site_label_2
_geom_angle_atom_site_label_3
_geom_angle
_geom_angle_site_symmetry_1
_geom_angle_site_symmetry_3
_geom_angle_publ_flag
Cd1 Cd1 O4 0(10) 2_655 . ?
Cd1 Cd1 O4 0(10) 2_655 2_655 ?
Cd1 Cd1 O7 0(10) 2_655 . ?
Cd1 Cd1 O7 0(10) 2_655 2_655 ?
Cd1 Cd1 C14 0(10) 2_655 2_655 ?
Cd1 Cd1 O2 0(10) 2_655 . ?
Cd1 Cd1 O5 0(10) 2_655 2_655 ?
Cd1 Cd1 O5 0(10) 2_655 . ?
O4 Cd1 O4 161.98(13) 2_655 . ?
O4 Cd1 C14 27.02(11) 2_655 2_655 ?
O4 Cd1 C14 170.66(11) . 2_655 ?
O7 Cd1 O4 144.53(12) . 2_655 ?
O7 Cd1 O4 53.45(12) . . ?
O7 Cd1 O4 53.45(12) 2_655 2_655 ?
O7 Cd1 O4 144.53(12) 2_655 . ?
O7 Cd1 O7 91.27(19) . 2_655 ?
O7 Cd1 C14 117.80(13) . 2_655 ?
O7 Cd1 C14 26.53(13) 2_655 2_655 ?
O7 Cd1 O5 122.2(2) . 2_655 ?
O7 Cd1 O5 122.2(2) 2_655 . ?
O7 Cd1 O5 129.8(2) . . ?
O7 Cd1 O5 129.8(2) 2_655 2_655 ?
O2 Cd1 O4 86.90(19) . . ?
O2 Cd1 O4 85.41(18) . 2_655 ?
O2 Cd1 O7 110.2(2) . . ?
O2 Cd1 O7 104.7(2) . 2_655 ?
O2 Cd1 C14 94.1(2) . 2_655 ?
O2 Cd1 O5 97.6(3) . 2_655 ?
O2 Cd1 O5 31.8(3) . . ?
O5 Cd1 O4 85.01(18) 2_655 2_655 ?
O5 Cd1 O4 79.88(18) 2_655 . ?
O5 Cd1 O4 85.01(18) . . ?
O5 Cd1 O4 79.88(18) . 2_655 ?
O5 Cd1 C14 100.72(19) . 2_655 ?
O5 Cd1 C14 109.14(19) 2_655 2_655 ?
O5 Cd1 O5 66.0(5) 2_655 . ?
C20 O1 H1 109.5 . . ?
Cd1 O4 Cd1 0.000(18) 2_655 . ?
C14 O4 Cd1 86.8(3) . . ?
C14 O4 Cd1 86.8(3) . 2_655 ?
C18 N1 C8 118.5(3) . . ?
C13 N1 C8 116.9(3) . . ?
C13 N1 C18 124.3(4) . . ?
C10 N2 C11 124.2(4) . . ?
C10 N2 C2 117.9(4) . . ?
C11 N2 C2 117.9(4) . . ?
C4 C1 C18 119.9(4) . . ?
C6 C1 C4 120.1(4) . . ?
C6 C1 C18 120.0(3) . . ?
C16 C4 C1 119.6(4) . . ?
C16 C4 C5 119.2(3) . . ?
C5 C4 C1 121.1(4) . . ?
Cd1 O7 Cd1 0.000(14) 2_655 . ?
C14 O7 Cd1 98.1(3) . . ?
C14 O7 Cd1 98.1(3) . 2_655 ?
C1 C6 H6 119.8 . . ?
C1 C6 C21 120.3(4) . . ?
C21 C6 H6 119.8 . . ?
N1 C8 H8 106.9 . . ?
N1 C8 C20 112.2(3) . . ?
N1 C8 C9 111.8(4) . . ?
C20 C8 H8 106.9 . . ?
C9 C8 H8 106.9 . . ?
C9 C8 C20 111.7(4) . . ?
O12 C10 N2 120.4(4) . . ?
O12 C10 C12 122.5(5) . . ?
N2 C10 C12 117.1(3) . . ?
C16 C12 C10 120.3(4) . . ?
C7 C12 C10 120.0(4) . . ?
C7 C12 C16 119.7(4) . . ?
O4 C14 C2 121.2(4) . . ?
O7 C14 O4 121.2(4) . . ?
O7 C14 C2 117.5(4) . . ?
C4 C16 C12 119.8(4) . . ?
C4 C16 C15 119.1(3) . . ?
C15 C16 C12 121.1(4) . . ?
O6 C18 N1 119.9(4) . . ?
O6 C18 C1 122.9(4) . . ?
N1 C18 C1 117.2(3) . . ?
O1 C20 C8 114.9(4) . . ?
O3 C20 O1 124.3(4) . . ?
O3 C20 C8 120.7(4) . . ?
C4 C5 C13 119.8(4) . . ?
C19 C5 C4 119.9(4) . . ?
C19 C5 C13 120.2(4) . . ?
O8 C11 N2 119.3(4) . . ?
O8 C11 C15 122.4(4) . . ?
N2 C11 C15 118.3(4) . . ?
C6 C21 H21 119.8 . . ?
C15 C21 C6 120.5(4) . . ?
C15 C21 H21 119.8 . . ?
O10 C13 N1 119.6(4) . . ?
O10 C13 C5 122.9(4) . . ?
N1 C13 C5 117.4(4) . . ?
C12 C7 H7 119.8 . . ?
C12 C7 C19 120.5(4) . . ?
C19 C7 H7 119.8 . . ?
C16 C15 C11 118.8(3) . . ?
C21 C15 C16 120.4(4) . . ?
C21 C15 C11 120.8(4) . . ?
N2 C2 C14 112.0(3) . . ?
N2 C2 H2 106.0 . . ?
N2 C2 C17 112.3(4) . . ?
C14 C2 H2 106.0 . . ?
C17 C2 C14 113.9(5) . . ?
C17 C2 H2 106.0 . . ?
C2 C17 H17A 109.5 . . ?
C2 C17 H17B 109.5 . . ?
C2 C17 H17C 109.5 . . ?
H17A C17 H17B 109.5 . . ?
H17A C17 H17C 109.5 . . ?
H17B C17 H17C 109.5 . . ?
C8 C9 H9A 109.5 . . ?
C8 C9 H9B 109.5 . . ?
C8 C9 H9C 109.5 . . ?
H9A C9 H9B 109.5 . . ?
H9A C9 H9C 109.5 . . ?
H9B C9 H9C 109.5 . . ?
C5 C19 C7 120.9(5) . . ?
C5 C19 H19 119.6 . . ?
C7 C19 H19 119.6 . . ?
Cd1 O2 H2A 152.3 . . ?
Cd1 O2 H2B 126.2 . . ?
H2A O2 H2B 79.1 . . ?
O5 O2 Cd1 80.8(5) . . ?
O5 O2 H2A 126.7 . . ?
O5 O2 H2B 54.8 . . ?
Cd1 O5 Cd1 0.000(11) 2_655 . ?
Cd1 O5 H5A 111.9 . . ?
Cd1 O5 H5A 111.9 2_655 . ?
Cd1 O5 H5B 98.9 . . ?
Cd1 O5 H5B 98.9 2_655 . ?
O2 O5 Cd1 67.4(4) . 2_655 ?
O2 O5 Cd1 67.4(4) . . ?
O2 O5 H5A 93.1 . . ?
O2 O5 H5B 41.3 . . ?
H5A O5 H5B 105.9 . . ?

loop_
_geom_bond_atom_site_label_1
_geom_bond_atom_site_label_2
_geom_bond_distance
_geom_bond_site_symmetry_2
_geom_bond_publ_flag
Cd1 Cd1 0.0000(8) 2_655 ?
Cd1 O4 2.511(3) . ?
Cd1 O4 2.511(3) 2_655 ?
Cd1 O7 2.277(4) 2_655 ?
Cd1 O7 2.277(4) . ?
Cd1 C14 2.740(5) 2_655 ?
Cd1 O2 2.160(6) . ?
Cd1 O5 2.309(7) . ?
Cd1 O5 2.309(7) 2_655 ?
O1 H1 0.8200 . ?
O1 C20 1.311(5) . ?
O4 C14 1.247(5) . ?
O6 C18 1.217(5) . ?
O8 C11 1.226(5) . ?
O10 C13 1.211(5) . ?
N1 C8 1.476(5) . ?
N1 C18 1.409(5) . ?
N1 C13 1.404(5) . ?
O12 C10 1.226(5) . ?
O3 C20 1.214(5) . ?
N2 C10 1.395(6) . ?
N2 C11 1.399(5) . ?
N2 C2 1.478(6) . ?
C1 C4 1.417(5) . ?
C1 C6 1.372(6) . ?
C1 C18 1.470(6) . ?
C4 C16 1.409(6) . ?
C4 C5 1.412(6) . ?
O7 C14 1.236(6) . ?
C6 H6 0.9300 . ?
C6 C21 1.408(6) . ?
C8 H8 0.9800 . ?
C8 C20 1.516(6) . ?
C8 C9 1.507(6) . ?
C10 C12 1.470(6) . ?
C12 C16 1.414(5) . ?
C12 C7 1.372(7) . ?
C14 C2 1.526(6) . ?
C16 C15 1.413(6) . ?
C5 C13 1.471(7) . ?
C5 C19 1.369(6) . ?
C11 C15 1.476(6) . ?
C21 H21 0.9300 . ?
C21 C15 1.372(6) . ?
C7 H7 0.9300 . ?
C7 C19 1.402(8) . ?
C2 H2 0.9800 . ?
C2 C17 1.516(7) . ?
C17 H17A 0.9600 . ?
C17 H17B 0.9600 . ?
C17 H17C 0.9600 . ?
C9 H9A 0.9600 . ?
C9 H9B 0.9600 . ?
C9 H9C 0.9600 . ?
C19 H19 0.9300 . ?
O2 H2A 1.0484 . ?
O2 H2B 1.0373 . ?
O2 O5 1.232(11) . ?
O5 H5A 0.8491 . ?
O5 H5B 1.0511 . ?

loop_
_geom_hbond_atom_site_label_D
_geom_hbond_atom_site_label_H
_geom_hbond_atom_site_label_A
_geom_hbond_distance_DH
_geom_hbond_distance_HA
_geom_hbond_distance_DA
_geom_hbond_angle_DHA
_geom_hbond_site_symmetry_A
_geom_hbond_publ_flag
O1 H1 O4 0.82 1.76 2.582(4) 175.7 3_556 yes

loop_
_geom_torsion_atom_site_label_1
_geom_torsion_atom_site_label_2
_geom_torsion_atom_site_label_3
_geom_torsion_atom_site_label_4
_geom_torsion
_geom_torsion_site_symmetry_1
_geom_torsion_site_symmetry_2
_geom_torsion_site_symmetry_3
_geom_torsion_site_symmetry_4
_geom_torsion_publ_flag
Cd1 O4 C14 O7 6.5(5) . . . . ?
Cd1 O4 C14 O7 6.5(5) 2_655 . . . ?
Cd1 O4 C14 C2 -178.1(4) 2_655 . . . ?
Cd1 O4 C14 C2 -178.1(4) . . . . ?
Cd1 O7 C14 O4 -7.2(5) . . . . ?
Cd1 O7 C14 O4 -7.2(5) 2_655 . . . ?
Cd1 O7 C14 C2 177.2(3) 2_655 . . . ?
Cd1 O7 C14 C2 177.2(3) . . . . ?
Cd1 O2 O5 Cd1 0.000(0) . . . 2_655 ?
O4 C14 C2 N2 21.2(6) . . . . ?
O4 C14 C2 C17 149.9(4) . . . . ?
O8 C11 C15 C16 -173.5(4) . . . . ?
O8 C11 C15 C21 6.6(6) . . . . ?
N1 C8 C20 O1 35.7(5) . . . . ?
N1 C8 C20 O3 -148.5(4) . . . . ?
O12 C10 C12 C16 -177.4(4) . . . . ?
O12 C10 C12 C7 0.4(6) . . . . ?
N2 C10 C12 C16 3.7(6) . . . . ?
N2 C10 C12 C7 -178.5(4) . . . . ?
N2 C11 C15 C16 4.3(5) . . . . ?
N2 C11 C15 C21 -175.6(4) . . . . ?
C1 C4 C16 C12 -176.2(3) . . . . ?
C1 C4 C16 C15 3.0(5) . . . . ?
C1 C4 C5 C13 -0.8(6) . . . . ?
C1 C4 C5 C19 175.6(4) . . . . ?
C1 C6 C21 C15 0.0(6) . . . . ?
C4 C1 C6 C21 0.6(6) . . . . ?
C4 C1 C18 O6 -176.9(3) . . . . ?
C4 C1 C18 N1 0.6(5) . . . . ?
C4 C16 C15 C11 177.7(3) . . . . ?
C4 C16 C15 C21 -2.3(6) . . . . ?
C4 C5 C13 O10 -178.5(4) . . . . ?
C4 C5 C13 N1 3.9(6) . . . . ?
C4 C5 C19 C7 0.8(7) . . . . ?
O7 C14 C2 N2 -163.3(5) . . . . ?
O7 C14 C2 C17 -34.5(6) . . . . ?
C6 C1 C4 C16 -2.1(5) . . . . ?
C6 C1 C4 C5 180.0(4) . . . . ?
C6 C1 C18 O6 1.7(6) . . . . ?
C6 C1 C18 N1 179.2(3) . . . . ?
C6 C21 C15 C16 0.9(6) . . . . ?
C6 C21 C15 C11 -179.2(4) . . . . ?
C8 N1 C18 O6 6.1(5) . . . . ?
C8 N1 C18 C1 -171.4(3) . . . . ?
C8 N1 C13 O10 -8.4(6) . . . . ?
C8 N1 C13 C5 169.3(4) . . . . ?
C10 N2 C11 O8 176.4(4) . . . . ?
C10 N2 C11 C15 -1.5(6) . . . . ?
C10 N2 C2 C14 -114.6(4) . . . . ?
C10 N2 C2 C17 115.9(5) . . . . ?
C10 C12 C16 C4 178.2(3) . . . . ?
C10 C12 C16 C15 -0.9(6) . . . . ?
C10 C12 C7 C19 -179.8(4) . . . . ?
C12 C16 C15 C11 -3.1(6) . . . . ?
C12 C16 C15 C21 176.8(4) . . . . ?
C12 C7 C19 C5 1.4(8) . . . . ?
C16 C4 C5 C13 -178.7(4) . . . . ?
C16 C4 C5 C19 -2.3(6) . . . . ?
C16 C12 C7 C19 -1.9(7) . . . . ?
C18 N1 C8 C20 -128.8(4) . . . . ?
C18 N1 C8 C9 104.7(4) . . . . ?
C18 N1 C13 O10 177.3(4) . . . . ?
C18 N1 C13 C5 -5.0(6) . . . . ?
C18 C1 C4 C16 176.4(3) . . . . ?
C18 C1 C4 C5 -1.5(6) . . . . ?
C18 C1 C6 C21 -177.9(4) . . . . ?
C5 C4 C16 C12 1.8(5) . . . . ?
C5 C4 C16 C15 -179.1(4) . . . . ?
C11 N2 C10 O12 178.7(4) . . . . ?
C11 N2 C10 C12 -2.4(6) . . . . ?
C11 N2 C2 C14 66.7(5) . . . . ?
C11 N2 C2 C17 -62.9(5) . . . . ?
C13 N1 C8 C20 56.6(5) . . . . ?
C13 N1 C8 C9 -69.9(5) . . . . ?
C13 N1 C18 O6 -179.7(4) . . . . ?
C13 N1 C18 C1 2.8(5) . . . . ?
C13 C5 C19 C7 177.2(5) . . . . ?
C7 C12 C16 C4 0.4(6) . . . . ?
C7 C12 C16 C15 -178.8(4) . . . . ?
C2 N2 C10 O12 0.0(6) . . . . ?
C2 N2 C10 C12 178.9(3) . . . . ?
C2 N2 C11 O8 -5.0(6) . . . . ?
C2 N2 C11 C15 177.1(3) . . . . ?
C9 C8 C20 O1 162.3(4) . . . . ?
C9 C8 C20 O3 -22.0(6) . . . . ?
C19 C5 C13 O10 5.1(7) . . . . ?
C19 C5 C13 N1 -172.5(4) . . . . ?

loop_
_smtbx_masks_void_nr
_smtbx_masks_void_average_x
_smtbx_masks_void_average_y
_smtbx_masks_void_average_z
_smtbx_masks_void_volume
_smtbx_masks_void_count_electrons
_smtbx_masks_void_content
1 0.000 -0.953 0.197 137.9 32.2 '3.2 water'
2 0.500 0.396 0.803 137.9 32.6 '3.2 water'
